data_4310496
loop_
_publ_author_name
'Maribel Arroyo'
'Sylvain Bern\`es'
'Joaqu\'in Cer\'on'
'Jordi Rius'
'Hugo Torrens'

_publ_contact_author_address
; Centro de Qu\'imica del Instituto de Ciencias, BUAP
  Apdo. Postal J-42
  San Manuel
  C.P. 72571, Puebla, Pue.
  Mexico
;
_publ_contact_author_email slarroyo@siu.buap.mx
_publ_contact_author_fax (52)2222295551
_publ_contact_author_name 'Arroyo, Maribel'
_publ_contact_author_phone (52)2222295500*7293
_publ_section_title
;
 Insertion reactions of [M(SR)~3~(PMe~2~Ph)~2~] with CS~2~ (M = Ru, Os; R
 = C~6~F~4~H, C~6~F~5~). X-ray structures of
 [Ru(S~2~CSC~6~F~4~H-4)~2~(PMe~2~Ph)~2~], trans thiolates-
 M(SR)~2~(S~2~CSR)(PMe~2~Ph)~2~] (M = Ru; R = C~6~F~5~ and M = Os; R =
 C~6~F~4~H-4) and trans thiolate-phosphine-
 [Os(SC~6~F~5~)~2~(S~2~CSC~6~F~5~)(PMe~2~Ph)~2~]
;
_journal_name_full 'Inorganic Chemistry'
_journal_page_first 986
_journal_page_last 992
_journal_paper_doi 10.1021/ic034125r
_journal_volume 43
_journal_year 2004
_chemical_compound_source 'recrystallized from hexan'
_chemical_formula_moiety 'C30 H24 F8 P2 Ru S6'
_chemical_formula_sum 'C30 H24 F8 P2 Ru S6'
_chemical_formula_weight 891.86
_chemical_melting_point 395
_space_group_IT_number 13
_symmetry_cell_setting monoclinic
_symmetry_space_group_name_Hall '-P 2yc'
_symmetry_space_group_name_H-M 'P 1 2/c 1'
_atom_sites_solution_hydrogens geom
_atom_sites_solution_primary heavy
_atom_sites_solution_secondary difmap
_audit_creation_date 2000-07-11
_audit_creation_method SHELXL-97
_cell_angle_alpha 90.00
_cell_angle_beta 106.075(5)
_cell_angle_gamma 90.00
_cell_formula_units_Z 2
_cell_length_a 10.2185(7)
_cell_length_b 11.2170(7)
_cell_length_c 16.0894(12)
_cell_measurement_reflns_used 71
_cell_measurement_temperature 298(2)
_cell_measurement_theta_max 12.99
_cell_measurement_theta_min 2.86
_cell_volume 1772.1(2)
_computing_cell_refinement 'XSCANS 2.21 (Fait, 1996)'
_computing_data_collection 'XSCANS 2.21 (Fait, 1996)'
_computing_data_reduction 'XSCANS 2.21 (Fait, 1996)'
_computing_molecular_graphics 'SHELXTL 5.10 (Sheldrick, 1998)'
_computing_publication_material 'SHELX97 (Sheldrick, 1997)'
_computing_structure_refinement 'SHELX97 (Sheldrick, 1997)'
_computing_structure_solution 'SHELXTL 5.10 (Sheldrick, 1998)'
_diffrn_ambient_temperature 298(2)
_diffrn_detector 'Scintillation counter'
_diffrn_measured_fraction_theta_full 1.000
_diffrn_measured_fraction_theta_max 1.000
_diffrn_measurement_device_type 'Bruker P4'
_diffrn_measurement_method '\w scans'
_diffrn_radiation_monochromator graphite
_diffrn_radiation_probe x-ray
_diffrn_radiation_type MoK\a
_diffrn_radiation_wavelength 0.71073
_diffrn_reflns_av_R_equivalents 0.0259
_diffrn_reflns_av_sigmaI/netI 0.0601
_diffrn_reflns_limit_h_max 1
_diffrn_reflns_limit_h_min -13
_diffrn_reflns_limit_k_max 1
_diffrn_reflns_limit_k_min -14
_diffrn_reflns_limit_l_max 20
_diffrn_reflns_limit_l_min -20
_diffrn_reflns_number 5238
_diffrn_reflns_theta_full 27.50
_diffrn_reflns_theta_max 27.50
_diffrn_reflns_theta_min 1.82
_diffrn_source 'fine-focus sealed tube'
_diffrn_source_current 30
_diffrn_source_power 1.5
_diffrn_source_voltage 50
_diffrn_standards_decay_% 2.5
_diffrn_standards_interval_count 97
_diffrn_standards_number 3
_exptl_absorpt_coefficient_mu 0.951
_exptl_absorpt_correction_T_max 0.346
_exptl_absorpt_correction_T_min 0.311
_exptl_absorpt_correction_type psi-scan
_exptl_absorpt_process_details '24 \Y scans with XSCANS (Fait, 1996)'
_exptl_crystal_colour orange
_exptl_crystal_density_diffrn 1.671
_exptl_crystal_density_method 'not measured'
_exptl_crystal_description prism
_exptl_crystal_F_000 892
_exptl_crystal_size_max 0.28
_exptl_crystal_size_mid 0.20
_exptl_crystal_size_min 0.14
_refine_diff_density_max 0.429
_refine_diff_density_min -0.663
_refine_diff_density_rms 0.080
_refine_ls_extinction_coef 0.0031(3)
_refine_ls_extinction_expression Fc^*^=kFc[1+0.001xFc^2^\l^3^/sin(2\q)]^-1/4^
_refine_ls_extinction_method SHELXL
_refine_ls_goodness_of_fit_ref 1.015
_refine_ls_hydrogen_treatment constr
_refine_ls_matrix_type full
_refine_ls_number_parameters 214
_refine_ls_number_reflns 4079
_refine_ls_number_restraints 0
_refine_ls_restrained_S_all 1.015
_refine_ls_R_factor_all 0.0797
_refine_ls_R_factor_gt 0.0391
_refine_ls_shift/su_max 0.000
_refine_ls_shift/su_mean 0.000
_refine_ls_structure_factor_coef Fsqd
_refine_ls_weighting_details 'calc w=1/[\s^2^(Fo^2^)+(0.0284P)^2^+0.6071P] where P=(Fo^2^+2Fc^2^)/3'
_refine_ls_weighting_scheme calc
_refine_ls_wR_factor_gt 0.0756
_refine_ls_wR_factor_ref 0.0944
_reflns_number_gt 2549
_reflns_number_total 4079
_reflns_threshold_expression I>2sigma(I)
_cod_data_source_file ic034125rsi20030804_100430_2.cif
_cod_data_source_block 1
_cod_depositor_comments
;
The following automatic conversions were performed:
'_symmetry_cell_setting' value 'Monoclinic' changed to 'monoclinic'
according to '/home/saulius/struct/CIF-dictionaries/cif_core.dic'
dictionary named 'cif_core.dic' version 2.4.1 from 2010-06-29.

Automatic conversion script
Id: cif_fix_enum 1527 2010-12-29 10:47:43Z saulius 
;
_cod_original_sg_symbol_H-M 'P 2/c'
_cod_database_code 4310496

loop_
_symmetry_equiv_pos_as_xyz
'x, y, z'
'-x, y, -z+1/2'
'-x, -y, -z'
'x, -y, z-1/2'

loop_
_atom_site_label
_atom_site_type_symbol
_atom_site_fract_x
_atom_site_fract_y
_atom_site_fract_z
_atom_site_U_iso_or_equiv
_atom_site_adp_type
_atom_site_occupancy
_atom_site_symmetry_multiplicity
_atom_site_calc_flag
_atom_site_refinement_flags
_atom_site_disorder_assembly
_atom_site_disorder_group
Ru1 Ru 0.0000 0.44824(4) 0.2500 0.04229(15) Uani 1 2 d S . .
P1 P -0.16699(10) 0.58372(8) 0.25400(6) 0.0469(3) Uani 1 1 d . . .
S1 S 0.17863(11) 0.29372(9) 0.28447(6) 0.0539(3) Uani 1 1 d . . .
S2 S 0.06611(11) 0.41702(9) 0.40232(6) 0.0535(3) Uani 1 1 d . . .
S3 S 0.27803(13) 0.23687(12) 0.47794(7) 0.0768(4) Uani 1 1 d . . .
C1 C -0.1162(4) 0.7296(3) 0.3030(2) 0.0463(9) Uani 1 1 d . . .
C2 C -0.1578(4) 0.8360(3) 0.2608(3) 0.0554(10) Uani 1 1 d . . .
H2A H -0.2157 0.8353 0.2049 0.066 Uiso 1 1 calc R . .
C3 C -0.1140(4) 0.9443(4) 0.3012(3) 0.0657(11) Uani 1 1 d . . .
H3A H -0.1417 1.0154 0.2719 0.079 Uiso 1 1 calc R . .
C4 C -0.0305(5) 0.9466(4) 0.3837(3) 0.0706(12) Uani 1 1 d . . .
H4A H -0.0016 1.0191 0.4104 0.085 Uiso 1 1 calc R . .
C5 C 0.0107(5) 0.8421(4) 0.4269(3) 0.0696(12) Uani 1 1 d . . .
H5A H 0.0675 0.8441 0.4831 0.083 Uiso 1 1 calc R . .
C6 C -0.0315(4) 0.7335(4) 0.3875(2) 0.0578(10) Uani 1 1 d . . .
H6A H -0.0033 0.6629 0.4175 0.069 Uiso 1 1 calc R . .
C7 C -0.2924(4) 0.6171(4) 0.1520(3) 0.0696(12) Uani 1 1 d . . .
H7A H -0.3566 0.6743 0.1616 0.104 Uiso 1 1 calc R . .
H7B H -0.3395 0.5454 0.1285 0.104 Uiso 1 1 calc R . .
H7C H -0.2473 0.6494 0.1119 0.104 Uiso 1 1 calc R . .
C8 C -0.2776(4) 0.5342(4) 0.3198(3) 0.0723(12) Uani 1 1 d . . .
H8A H -0.3450 0.5942 0.3189 0.108 Uiso 1 1 calc R . .
H8B H -0.2238 0.5215 0.3783 0.108 Uiso 1 1 calc R . .
H8C H -0.3218 0.4612 0.2967 0.108 Uiso 1 1 calc R . .
C9 C 0.1763(4) 0.3136(3) 0.3875(2) 0.0525(9) Uani 1 1 d . . .
C10 C 0.4038(4) 0.1765(4) 0.4344(2) 0.0573(10) Uani 1 1 d . . .
C11 C 0.5134(5) 0.2434(4) 0.4268(3) 0.0733(13) Uani 1 1 d . . .
F11 F 0.5231(3) 0.3581(3) 0.4494(2) 0.1087(10) Uani 1 1 d . . .
C12 C 0.6144(5) 0.1926(5) 0.3967(3) 0.0792(14) Uani 1 1 d . . .
F12 F 0.7222(3) 0.2595(3) 0.3932(2) 0.1271(13) Uani 1 1 d . . .
C13 C 0.6076(5) 0.0758(5) 0.3716(3) 0.0801(15) Uani 1 1 d . . .
H13A H 0.6754 0.0422 0.3507 0.096 Uiso 1 1 calc R . .
C14 C 0.4992(5) 0.0103(4) 0.3782(3) 0.0691(12) Uani 1 1 d . . .
F14 F 0.4909(3) -0.1057(3) 0.3551(2) 0.1042(10) Uani 1 1 d . . .
C15 C 0.3988(4) 0.0584(4) 0.4090(2) 0.0581(10) Uani 1 1 d . . .
F15 F 0.2962(3) -0.0115(3) 0.41605(17) 0.0841(8) Uani 1 1 d . . .

loop_
_atom_site_aniso_label
_atom_site_aniso_U_11
_atom_site_aniso_U_22
_atom_site_aniso_U_33
_atom_site_aniso_U_23
_atom_site_aniso_U_13
_atom_site_aniso_U_12
Ru1 0.0465(3) 0.0412(2) 0.0387(2) 0.000 0.01096(17) 0.000
P1 0.0441(5) 0.0465(6) 0.0492(5) 0.0036(4) 0.0116(4) 0.0016(4)
S1 0.0641(6) 0.0505(6) 0.0472(5) -0.0019(4) 0.0157(5) 0.0124(5)
S2 0.0613(6) 0.0569(6) 0.0419(5) 0.0026(4) 0.0134(4) 0.0161(5)
S3 0.0846(8) 0.0967(9) 0.0496(6) 0.0147(6) 0.0192(6) 0.0453(7)
C1 0.046(2) 0.047(2) 0.049(2) 0.0036(17) 0.0188(17) 0.0054(17)
C2 0.054(2) 0.053(2) 0.064(2) 0.003(2) 0.024(2) 0.008(2)
C3 0.070(3) 0.051(2) 0.087(3) 0.002(2) 0.041(3) 0.010(2)
C4 0.071(3) 0.061(3) 0.088(3) -0.026(3) 0.035(3) 0.002(3)
C5 0.065(3) 0.080(3) 0.060(3) -0.022(2) 0.013(2) 0.012(3)
C6 0.063(3) 0.057(2) 0.054(2) -0.0073(19) 0.016(2) 0.010(2)
C7 0.059(3) 0.063(3) 0.073(3) -0.002(2) -0.005(2) 0.004(2)
C8 0.069(3) 0.062(3) 0.098(3) 0.002(2) 0.045(3) -0.004(2)
C9 0.055(2) 0.052(2) 0.0476(19) 0.0030(17) 0.0096(17) 0.0099(19)
C10 0.053(2) 0.068(3) 0.047(2) 0.010(2) 0.0073(18) 0.014(2)
C11 0.080(3) 0.063(3) 0.071(3) 0.017(2) 0.010(3) 0.011(3)
F11 0.125(3) 0.0698(19) 0.116(2) 0.0096(17) 0.006(2) -0.0044(19)
C12 0.058(3) 0.098(4) 0.080(3) 0.029(3) 0.016(2) -0.001(3)
F12 0.082(2) 0.154(3) 0.149(3) 0.056(2) 0.037(2) -0.022(2)
C13 0.060(3) 0.118(5) 0.066(3) 0.020(3) 0.023(2) 0.024(3)
C14 0.069(3) 0.076(3) 0.057(2) -0.001(2) 0.009(2) 0.022(3)
F14 0.104(2) 0.095(2) 0.108(2) -0.0297(18) 0.0209(18) 0.0254(19)
C15 0.046(2) 0.074(3) 0.050(2) 0.007(2) 0.0064(18) 0.003(2)
F15 0.0664(16) 0.0934(19) 0.0889(18) -0.0075(15) 0.0158(14) -0.0125(15)

loop_
_atom_type_symbol
_atom_type_description
_atom_type_scat_dispersion_real
_atom_type_scat_dispersion_imag
_atom_type_scat_source
C C 0.0033 0.0016 'International Tables Vol C Tables 4.2.6.8 and 6.1.1.4'
H H 0.0000 0.0000 'International Tables Vol C Tables 4.2.6.8 and 6.1.1.4'
F F 0.0171 0.0103 'International Tables Vol C Tables 4.2.6.8 and 6.1.1.4'
P P 0.1023 0.0942 'International Tables Vol C Tables 4.2.6.8 and 6.1.1.4'
S S 0.1246 0.1234 'International Tables Vol C Tables 4.2.6.8 and 6.1.1.4'
Ru Ru -1.2594 0.8363 'International Tables Vol C Tables 4.2.6.8 and 6.1.1.4'

loop_
_audit_contact_author_name
_audit_contact_author_address
_audit_contact_author_email
_audit_contact_author_fax
_audit_contact_author_phone
'Bern\`es, Sylvain'
; Centro de Qu\'imica del Instituto de Ciencias, BUAP
  Apdo. Postal J-42
  San Manuel
  C.P. 72571, Puebla, Pue.
  Mexico
;
sylvain@eros.pquim.unam.mx (522)2295551 (522)2295500*7297

loop_
_geom_angle_atom_site_label_1
_geom_angle_atom_site_label_2
_geom_angle_atom_site_label_3
_geom_angle
_geom_angle_site_symmetry_1
_geom_angle_site_symmetry_3
_geom_angle_publ_flag
P1 Ru1 P1 97.25(5) 2 . ?
P1 Ru1 S2 97.17(4) 2 . ?
P1 Ru1 S2 93.99(3) . . ?
P1 Ru1 S2 93.99(3) 2 2 ?
P1 Ru1 S2 97.17(4) . 2 ?
S2 Ru1 S2 163.08(5) . 2 ?
P1 Ru1 S1 165.24(3) 2 2 ?
P1 Ru1 S1 87.82(4) . 2 ?
S2 Ru1 S1 96.28(4) . 2 ?
S2 Ru1 S1 71.56(3) 2 2 ?
P1 Ru1 S1 87.82(4) 2 . ?
P1 Ru1 S1 165.24(3) . . ?
S2 Ru1 S1 71.56(3) . . ?
S2 Ru1 S1 96.28(4) 2 . ?
S1 Ru1 S1 90.70(5) 2 . ?
C7 P1 C1 104.46(18) . . ?
C7 P1 C8 101.0(2) . . ?
C1 P1 C8 99.70(18) . . ?
C7 P1 Ru1 116.97(15) . . ?
C1 P1 Ru1 118.66(12) . . ?
C8 P1 Ru1 113.36(15) . . ?
C9 S1 Ru1 85.23(13) . . ?
C9 S2 Ru1 88.06(13) . . ?
C9 S3 C10 100.88(18) . . ?
C2 C1 C6 118.4(3) . . ?
C2 C1 P1 123.4(3) . . ?
C6 C1 P1 118.3(3) . . ?
C1 C2 C3 120.7(4) . . ?
C4 C3 C2 120.3(4) . . ?
C3 C4 C5 120.0(4) . . ?
C4 C5 C6 120.5(4) . . ?
C5 C6 C1 120.2(4) . . ?
S2 C9 S1 115.1(2) . . ?
S2 C9 S3 119.1(2) . . ?
S1 C9 S3 125.7(2) . . ?
C11 C10 C15 117.3(4) . . ?
C11 C10 S3 121.7(4) . . ?
C15 C10 S3 121.0(3) . . ?
F11 C11 C12 119.2(5) . . ?
F11 C11 C10 120.0(5) . . ?
C12 C11 C10 120.7(5) . . ?
F12 C12 C13 119.8(5) . . ?
F12 C12 C11 119.0(5) . . ?
C13 C12 C11 121.2(5) . . ?
C14 C13 C12 118.2(5) . . ?
F14 C14 C13 119.4(5) . . ?
F14 C14 C15 119.0(5) . . ?
C13 C14 C15 121.6(5) . . ?
F15 C15 C14 118.9(4) . . ?
F15 C15 C10 120.1(4) . . ?
C14 C15 C10 121.0(4) . . ?

loop_
_geom_bond_atom_site_label_1
_geom_bond_atom_site_label_2
_geom_bond_distance
_geom_bond_site_symmetry_2
_geom_bond_publ_flag
Ru1 P1 2.2991(10) 2 ?
Ru1 P1 2.2991(10) . ?
Ru1 S2 2.3808(9) . ?
Ru1 S2 2.3808(9) 2 ?
Ru1 S1 2.4664(10) 2 ?
Ru1 S1 2.4664(10) . ?
P1 C7 1.821(4) . ?
P1 C1 1.828(4) . ?
P1 C8 1.836(4) . ?
S1 C9 1.680(4) . ?
S2 C9 1.679(4) . ?
S3 C9 1.760(4) . ?
S3 C10 1.760(4) . ?
C1 C2 1.381(5) . ?
C1 C6 1.396(5) . ?
C2 C3 1.392(5) . ?
C3 C4 1.364(6) . ?
C4 C5 1.368(6) . ?
C5 C6 1.387(6) . ?
C10 C11 1.381(6) . ?
C10 C15 1.384(6) . ?
C11 F11 1.334(5) . ?
C11 C12 1.378(7) . ?
C12 F12 1.347(5) . ?
C12 C13 1.366(7) . ?
C13 C14 1.358(7) . ?
C14 F14 1.348(5) . ?
C14 C15 1.368(6) . ?
C15 F15 1.339(5) . ?

loop_
_geom_torsion_atom_site_label_1
_geom_torsion_atom_site_label_2
_geom_torsion_atom_site_label_3
_geom_torsion_atom_site_label_4
_geom_torsion
_geom_torsion_site_symmetry_1
_geom_torsion_site_symmetry_2
_geom_torsion_site_symmetry_3
_geom_torsion_site_symmetry_4
_geom_torsion_publ_flag
P1 Ru1 P1 C7 98.08(17) 2 . . . ?
S2 Ru1 P1 C7 -164.16(17) . . . . ?
S2 Ru1 P1 C7 3.10(17) 2 . . . ?
S1 Ru1 P1 C7 -68.01(17) 2 . . . ?
S1 Ru1 P1 C7 -152.5(2) . . . . ?
P1 Ru1 P1 C1 -28.60(13) 2 . . . ?
S2 Ru1 P1 C1 69.16(13) . . . . ?
S2 Ru1 P1 C1 -123.58(13) 2 . . . ?
S1 Ru1 P1 C1 165.31(13) 2 . . . ?
S1 Ru1 P1 C1 80.8(2) . . . . ?
P1 Ru1 P1 C8 -145.04(18) 2 . . . ?
S2 Ru1 P1 C8 -47.28(17) . . . . ?
S2 Ru1 P1 C8 119.98(17) 2 . . . ?
S1 Ru1 P1 C8 48.87(17) 2 . . . ?
S1 Ru1 P1 C8 -35.6(2) . . . . ?
P1 Ru1 S1 C9 98.67(14) 2 . . . ?
P1 Ru1 S1 C9 -11.9(2) . . . . ?
S2 Ru1 S1 C9 0.37(14) . . . . ?
S2 Ru1 S1 C9 -167.55(14) 2 . . . ?
S1 Ru1 S1 C9 -96.02(14) 2 . . . ?
P1 Ru1 S2 C9 -85.65(14) 2 . . . ?
P1 Ru1 S2 C9 176.51(14) . . . . ?
S2 Ru1 S2 C9 45.25(14) 2 . . . ?
S1 Ru1 S2 C9 88.27(14) 2 . . . ?
S1 Ru1 S2 C9 -0.37(14) . . . . ?
C7 P1 C1 C2 -7.1(4) . . . . ?
C8 P1 C1 C2 -111.2(3) . . . . ?
Ru1 P1 C1 C2 125.3(3) . . . . ?
C7 P1 C1 C6 172.6(3) . . . . ?
C8 P1 C1 C6 68.6(3) . . . . ?
Ru1 P1 C1 C6 -54.9(3) . . . . ?
C6 C1 C2 C3 1.2(6) . . . . ?
P1 C1 C2 C3 -179.0(3) . . . . ?
C1 C2 C3 C4 -0.9(6) . . . . ?
C2 C3 C4 C5 0.1(7) . . . . ?
C3 C4 C5 C6 0.1(7) . . . . ?
C4 C5 C6 C1 0.3(6) . . . . ?
C2 C1 C6 C5 -1.0(6) . . . . ?
P1 C1 C6 C5 179.3(3) . . . . ?
Ru1 S2 C9 S1 0.6(2) . . . . ?
Ru1 S2 C9 S3 -179.7(2) . . . . ?
Ru1 S1 C9 S2 -0.6(2) . . . . ?
Ru1 S1 C9 S3 179.7(3) . . . . ?
C10 S3 C9 S2 -163.5(3) . . . . ?
C10 S3 C9 S1 16.3(3) . . . . ?
C9 S3 C10 C11 81.0(4) . . . . ?
C9 S3 C10 C15 -101.1(3) . . . . ?
C15 C10 C11 F11 179.3(4) . . . . ?
S3 C10 C11 F11 -2.7(6) . . . . ?
C15 C10 C11 C12 -1.4(6) . . . . ?
S3 C10 C11 C12 176.6(3) . . . . ?
F11 C11 C12 F12 1.8(6) . . . . ?
C10 C11 C12 F12 -177.5(4) . . . . ?
F11 C11 C12 C13 -179.1(4) . . . . ?
C10 C11 C12 C13 1.6(7) . . . . ?
F12 C12 C13 C14 178.3(4) . . . . ?
C11 C12 C13 C14 -0.8(7) . . . . ?
C12 C13 C14 F14 -179.0(4) . . . . ?
C12 C13 C14 C15 -0.2(7) . . . . ?
F14 C14 C15 F15 0.5(6) . . . . ?
C13 C14 C15 F15 -178.3(4) . . . . ?
F14 C14 C15 C10 179.2(4) . . . . ?
C13 C14 C15 C10 0.4(6) . . . . ?
C11 C10 C15 F15 179.0(3) . . . . ?
S3 C10 C15 F15 1.0(5) . . . . ?
C11 C10 C15 C14 0.4(6) . . . . ?
S3 C10 C15 C14 -177.6(3) . . . . ?
